data_1560432
loop_
_publ_author_name
'Chang, Tong-Ying'
'Hu, Chun-Li'
'Yan, Dong'
'Mao, Jiang-Gao'

_publ_section_title
;
 (H 3 O)Ca 2 Zn 3.5 (PO 4 ) 4 and Ba 2 Cd 3 (PO 4 ) 2 (HPO 4 ) 2 :
 Syntheses, crystal structures and characterizations of two mixed metal
 phosphates
;
_journal_name_full 'Journal of Solid State Chemistry'
_journal_page_first 19
_journal_page_last 25
_journal_paper_doi 10.1016/j.jssc.2017.04.008
_journal_volume 251
_journal_year 2017
_chemical_formula_sum 'Ba2 Cd3 H2 O16 P4'
_chemical_formula_weight 993.78
_space_group_IT_number 14
_space_group_name_Hall '-P 2ybc'
_space_group_name_H-M_alt 'P 1 21/c 1'
_symmetry_cell_setting monoclinic
_symmetry_space_group_name_H-M 'P 1 21/c 1'
_atom_sites_solution_hydrogens geom
_atom_sites_solution_primary direct
_atom_sites_solution_secondary difmap
_audit_creation_method SHELXL-97
_cell_angle_alpha 90.00
_cell_angle_beta 100.868(8)
_cell_angle_gamma 90.00
_cell_formula_units_Z 2
_cell_length_a 8.0920(7)
_cell_length_b 9.1506(6)
_cell_length_c 9.8208(8)
_cell_measurement_reflns_used 1965
_cell_measurement_temperature 293(2)
_cell_measurement_theta_max 25.9660
_cell_measurement_theta_min 3.3886
_cell_volume 714.15(10)
_computing_structure_refinement 'SHELXL-97 (Sheldrick, 1997)'
_computing_structure_solution 'SHELXS-97 (Sheldrick, 1990)'
_diffrn_ambient_temperature 293(2)
_diffrn_measured_fraction_theta_full 0.997
_diffrn_measured_fraction_theta_max 0.997
_diffrn_measurement_device_type 'SuperNova, Dual, Cu at zero, Atlas'
_diffrn_measurement_method CCD_Profile_fitting
_diffrn_radiation_monochromator graphite
_diffrn_radiation_source 'fine-focus sealed tube'
_diffrn_radiation_type MoK\a
_diffrn_radiation_wavelength 0.71073
_diffrn_reflns_av_R_equivalents 0.0582
_diffrn_reflns_av_sigmaI/netI 0.0502
_diffrn_reflns_limit_h_max 9
_diffrn_reflns_limit_h_min -9
_diffrn_reflns_limit_k_max 11
_diffrn_reflns_limit_k_min -11
_diffrn_reflns_limit_l_max 11
_diffrn_reflns_limit_l_min -12
_diffrn_reflns_number 4946
_diffrn_reflns_theta_full 26.02
_diffrn_reflns_theta_max 26.02
_diffrn_reflns_theta_min 3.40
_exptl_absorpt_coefficient_mu 10.362
_exptl_absorpt_correction_T_max 1.00000
_exptl_absorpt_correction_T_min 0.57374
_exptl_absorpt_correction_type multi-scan
_exptl_crystal_colour Colorless
_exptl_crystal_density_diffrn 4.621
_exptl_crystal_density_method 'not measured'
_exptl_crystal_description block
_exptl_crystal_F_000 892
_exptl_crystal_size_max 0.2
_exptl_crystal_size_mid 0.03
_exptl_crystal_size_min 0.02
_refine_diff_density_max 1.078
_refine_diff_density_min -1.330
_refine_diff_density_rms 0.293
_refine_ls_extinction_method none
_refine_ls_goodness_of_fit_ref 1.041
_refine_ls_hydrogen_treatment mixed
_refine_ls_matrix_type full
_refine_ls_number_parameters 115
_refine_ls_number_reflns 1395
_refine_ls_number_restraints 0
_refine_ls_restrained_S_all 1.041
_refine_ls_R_factor_all 0.0370
_refine_ls_R_factor_gt 0.0299
_refine_ls_shift/su_max 0.001
_refine_ls_shift/su_mean 0.000
_refine_ls_structure_factor_coef Fsqd
_refine_ls_weighting_details 'calc w=1/[\s^2^(Fo^2^)+(0.0270P)^2^+0.0000P] where P=(Fo^2^+2Fc^2^)/3'
_refine_ls_weighting_scheme calc
_refine_ls_wR_factor_gt 0.0629
_refine_ls_wR_factor_ref 0.0673
_reflns_number_gt 1204
_reflns_number_total 1395
_reflns_threshold_expression >2sigma(I)
_cod_data_source_file JSSC-2017-251-19.cif
_cod_data_source_block b
_cod_original_sg_symbol_H-M P2(1)/c
_cod_database_code 1560432

loop_
_symmetry_equiv_pos_as_xyz
'x, y, z'
'-x, y+1/2, -z+1/2'
'-x, -y, -z'
'x, -y-1/2, z-1/2'

loop_
_atom_site_label
_atom_site_type_symbol
_atom_site_fract_x
_atom_site_fract_y
_atom_site_fract_z
_atom_site_U_iso_or_equiv
_atom_site_adp_type
_atom_site_occupancy
_atom_site_symmetry_multiplicity
_atom_site_calc_flag
_atom_site_refinement_flags
_atom_site_disorder_assembly
_atom_site_disorder_group
Ba1 Ba 0.07790(5) 0.01970(4) 0.23453(4) 0.01011(14) Uani 1 1 d . . .
Cd1 Cd 0.5000 0.0000 0.5000 0.00886(18) Uani 1 2 d S . .
Cd2 Cd -0.39539(6) 0.14048(5) 0.10741(5) 0.01017(16) Uani 1 1 d . . .
P1 P 0.3620(2) 0.29989(17) 0.27334(18) 0.0068(4) Uani 1 1 d . . .
P2 P -0.1477(2) 0.21444(18) 0.44724(18) 0.0082(4) Uani 1 1 d . . .
O1 O 0.3908(6) 0.1383(4) 0.3135(5) 0.0111(11) Uani 1 1 d . . .
O2 O 0.1697(6) 0.3263(5) 0.2293(5) 0.0121(11) Uani 1 1 d . . .
O3 O 0.4344(6) 0.4020(5) 0.3941(5) 0.0133(11) Uani 1 1 d . . .
O4 O 0.4460(6) 0.3258(5) 0.1481(5) 0.0116(11) Uani 1 1 d . . .
O5 O -0.1536(7) 0.3745(5) 0.4953(5) 0.0144(11) Uani 1 1 d . . .
O6 O 0.0395(6) 0.1603(5) 0.4791(5) 0.0143(11) Uani 1 1 d . . .
H6 H 0.0806 0.1637 0.5652 0.021 Uiso 1 1 d R . .
O7 O -0.2527(6) 0.1234(5) 0.5279(5) 0.0134(11) Uani 1 1 d . . .
O8 O -0.1914(6) 0.1981(5) 0.2907(5) 0.0138(11) Uani 1 1 d . . .

loop_
_atom_site_aniso_label
_atom_site_aniso_U_11
_atom_site_aniso_U_22
_atom_site_aniso_U_33
_atom_site_aniso_U_23
_atom_site_aniso_U_13
_atom_site_aniso_U_12
Ba1 0.0101(3) 0.0093(2) 0.0110(2) -0.00030(16) 0.00221(18) -0.00066(16)
Cd1 0.0100(4) 0.0080(3) 0.0083(4) -0.0001(3) 0.0011(3) -0.0005(3)
Cd2 0.0104(3) 0.0084(3) 0.0110(3) -0.0010(2) 0.0000(2) -0.00039(19)
P1 0.0063(9) 0.0070(8) 0.0064(9) -0.0006(7) -0.0002(7) -0.0003(7)
P2 0.0087(10) 0.0092(8) 0.0068(9) 0.0004(7) 0.0019(7) -0.0002(7)
O1 0.014(3) 0.008(2) 0.011(3) 0.0015(19) 0.000(2) 0.0008(19)
O2 0.005(3) 0.016(2) 0.015(3) -0.002(2) 0.001(2) 0.002(2)
O3 0.018(3) 0.007(2) 0.011(3) -0.001(2) -0.006(2) -0.001(2)
O4 0.013(3) 0.010(2) 0.013(3) -0.002(2) 0.006(2) -0.003(2)
O5 0.023(3) 0.008(2) 0.013(3) -0.002(2) 0.006(2) -0.001(2)
O6 0.009(3) 0.027(3) 0.007(3) -0.004(2) 0.001(2) 0.004(2)
O7 0.012(3) 0.016(2) 0.013(3) -0.002(2) 0.005(2) -0.006(2)
O8 0.013(3) 0.022(3) 0.006(2) -0.004(2) 0.002(2) -0.001(2)

loop_
_atom_type_symbol
_atom_type_description
_atom_type_scat_dispersion_real
_atom_type_scat_dispersion_imag
_atom_type_scat_source
O O 0.0106 0.0060 'International Tables Vol C Tables 4.2.6.8 and 6.1.1.4'
H H 0.0000 0.0000 'International Tables Vol C Tables 4.2.6.8 and 6.1.1.4'
P P 0.1023 0.0942 'International Tables Vol C Tables 4.2.6.8 and 6.1.1.4'
Cd Cd -0.8075 1.2024 'International Tables Vol C Tables 4.2.6.8 and 6.1.1.4'
Ba Ba -0.3244 2.2819 'International Tables Vol C Tables 4.2.6.8 and 6.1.1.4'

loop_
_geom_angle_atom_site_label_1
_geom_angle_atom_site_label_2
_geom_angle_atom_site_label_3
_geom_angle
_geom_angle_site_symmetry_1
_geom_angle_site_symmetry_3
O1 Ba1 O2 151.62(13) . 2_545
O1 Ba1 O5 94.92(14) . 2_545
O2 Ba1 O5 94.30(14) 2_545 2_545
O1 Ba1 O6 79.65(14) . .
O2 Ba1 O6 89.04(14) 2_545 .
O5 Ba1 O6 173.60(14) 2_545 .
O1 Ba1 O7 69.82(13) . 3_556
O2 Ba1 O7 81.82(14) 2_545 3_556
O5 Ba1 O7 107.28(13) 2_545 3_556
O6 Ba1 O7 67.75(13) . 3_556
O1 Ba1 O8 114.73(13) . .
O2 Ba1 O8 75.02(14) 2_545 .
O5 Ba1 O8 136.13(14) 2_545 .
O6 Ba1 O8 50.10(13) . .
O7 Ba1 O8 112.84(13) 3_556 .
O1 Ba1 O5 121.58(13) . 4_565
O2 Ba1 O5 86.79(13) 2_545 4_565
O5 Ba1 O5 73.02(15) 2_545 4_565
O6 Ba1 O5 112.69(13) . 4_565
O7 Ba1 O5 168.60(13) 3_556 4_565
O8 Ba1 O5 64.12(13) . 4_565
O1 Ba1 O2 52.75(12) . .
O2 Ba1 O2 145.07(9) 2_545 .
O5 Ba1 O2 110.50(13) 2_545 .
O6 Ba1 O2 68.95(14) . .
O7 Ba1 O2 111.97(13) 3_556 .
O8 Ba1 O2 70.04(13) . .
O5 Ba1 O2 77.89(13) 4_565 .
O1 Ba1 O8 97.29(13) . 2_545
O2 Ba1 O8 68.51(13) 2_545 2_545
O5 Ba1 O8 50.95(12) 2_545 2_545
O6 Ba1 O8 125.97(13) . 2_545
O7 Ba1 O8 61.00(12) 3_556 2_545
O8 Ba1 O8 143.50(11) . 2_545
O5 Ba1 O8 114.18(12) 4_565 2_545
O2 Ba1 O8 146.41(13) . 2_545
O1 Ba1 P1 26.02(9) . .
O2 Ba1 P1 163.97(10) 2_545 .
O5 Ba1 P1 101.66(10) 2_545 .
O6 Ba1 P1 74.94(11) . .
O7 Ba1 P1 91.96(10) 3_556 .
O8 Ba1 P1 94.09(10) . .
O5 Ba1 P1 99.16(10) 4_565 .
O2 Ba1 P1 26.93(10) . .
O8 Ba1 P1 121.13(10) 2_545 .
O1 Ba1 P2 103.73(10) . 2_545
O2 Ba1 P2 74.78(10) 2_545 2_545
O5 Ba1 P2 26.35(9) 2_545 2_545
O6 Ba1 P2 151.81(10) . 2_545
O7 Ba1 P2 86.91(10) 3_556 2_545
O8 Ba1 P2 140.74(10) . 2_545
O5 Ba1 P2 89.69(9) 4_565 2_545
O2 Ba1 P2 135.38(10) . 2_545
O8 Ba1 P2 26.36(9) 2_545 2_545
P1 Ba1 P2 119.84(4) . 2_545
O1 Ba1 P2 100.83(10) . .
O2 Ba1 P2 77.06(10) 2_545 .
O5 Ba1 P2 160.64(11) 2_545 .
O6 Ba1 P2 25.75(10) . .
O7 Ba1 P2 88.81(10) 3_556 .
O8 Ba1 P2 25.03(10) . .
O5 Ba1 P2 89.06(10) 4_565 .
O2 Ba1 P2 71.55(10) . .
O8 Ba1 P2 136.34(9) 2_545 .
P1 Ba1 P2 88.11(4) . .
P2 Ba1 P2 151.83(4) 2_545 .
O4 Cd1 O4 180.0 4_566 2_645
O4 Cd1 O1 88.08(16) 4_566 3_656
O4 Cd1 O1 91.92(16) 2_645 3_656
O4 Cd1 O1 91.92(16) 4_566 .
O4 Cd1 O1 88.08(16) 2_645 .
O1 Cd1 O1 180.0 3_656 .
O4 Cd1 O7 98.97(17) 4_566 3_556
O4 Cd1 O7 81.03(17) 2_645 3_556
O1 Cd1 O7 91.18(17) 3_656 3_556
O1 Cd1 O7 88.82(17) . 3_556
O4 Cd1 O7 81.03(17) 4_566 1_655
O4 Cd1 O7 98.97(17) 2_645 1_655
O1 Cd1 O7 88.82(17) 3_656 1_655
O1 Cd1 O7 91.18(17) . 1_655
O7 Cd1 O7 180.0(2) 3_556 1_655
O4 Cd1 Ba1 98.46(12) 4_566 .
O4 Cd1 Ba1 81.54(12) 2_645 .
O1 Cd1 Ba1 136.67(12) 3_656 .
O1 Cd1 Ba1 43.33(12) . .
O7 Cd1 Ba1 45.51(12) 3_556 .
O7 Cd1 Ba1 134.49(12) 1_655 .
O4 Cd1 Ba1 81.54(12) 4_566 3_656
O4 Cd1 Ba1 98.46(12) 2_645 3_656
O1 Cd1 Ba1 43.33(12) 3_656 3_656
O1 Cd1 Ba1 136.67(12) . 3_656
O7 Cd1 Ba1 134.49(12) 3_556 3_656
O7 Cd1 Ba1 45.51(12) 1_655 3_656
Ba1 Cd1 Ba1 180.0 . 3_656
O3 Cd2 O4 132.37(18) 2_545 1_455
O3 Cd2 O8 108.54(17) 2_545 .
O4 Cd2 O8 92.22(17) 1_455 .
O3 Cd2 O3 76.54(18) 2_545 4_465
O4 Cd2 O3 91.49(17) 1_455 4_465
O8 Cd2 O3 168.54(18) . 4_465
O3 Cd2 O5 93.88(17) 2_545 4_565
O4 Cd2 O5 132.26(15) 1_455 4_565
O8 Cd2 O5 81.03(17) . 4_565
O3 Cd2 O5 88.45(17) 4_465 4_565
O3 Cd2 O7 151.56(17) 2_545 4_565
O4 Cd2 O7 74.11(16) 1_455 4_565
O8 Cd2 O7 75.53(16) . 4_565
O3 Cd2 O7 95.11(16) 4_465 4_565
O5 Cd2 O7 58.38(14) 4_565 4_565
O3 Cd2 P2 122.04(14) 2_545 4_565
O4 Cd2 P2 102.62(12) 1_455 4_565
O8 Cd2 P2 81.84(13) . 4_565
O3 Cd2 P2 86.77(13) 4_465 4_565
O5 Cd2 P2 29.70(10) 4_565 4_565
O7 Cd2 P2 29.55(10) 4_565 4_565
O3 Cd2 Ba1 81.63(13) 2_545 .
O4 Cd2 Ba1 135.94(12) 1_455 .
O8 Cd2 Ba1 45.28(12) . .
O3 Cd2 Ba1 127.93(12) 4_465 .
O5 Cd2 Ba1 46.43(11) 4_565 .
O7 Cd2 Ba1 82.55(11) 4_565 .
P2 Cd2 Ba1 66.17(4) 4_565 .
O4 P1 O3 111.3(3) . .
O4 P1 O1 106.6(3) . .
O3 P1 O1 111.7(3) . .
O4 P1 O2 109.0(3) . .
O3 P1 O2 109.7(3) . .
O1 P1 O2 108.5(3) . .
O4 P1 Ba1 114.70(18) . .
O3 P1 Ba1 133.9(2) . .
O1 P1 Ba1 51.16(19) . .
O2 P1 Ba1 57.88(17) . .
O7 P2 O8 115.4(3) . .
O7 P2 O5 108.0(3) . .
O8 P2 O5 112.9(3) . .
O7 P2 O6 109.7(3) . .
O8 P2 O6 101.7(3) . .
O5 P2 O6 108.9(3) . .
O7 P2 Cd2 59.06(18) . 4_566
O8 P2 Cd2 120.7(2) . 4_566
O5 P2 Cd2 51.11(19) . 4_566
O6 P2 Cd2 137.15(19) . 4_566
O7 P2 Ba1 152.4(2) . 2
O8 P2 Ba1 65.29(18) . 2
O5 P2 Ba1 53.25(18) . 2
O6 P2 Ba1 96.55(19) . 2
Cd2 P2 Ba1 95.86(4) 4_566 2
O7 P2 Ba1 115.97(19) . .
O8 P2 Ba1 52.78(19) . .
O5 P2 Ba1 135.6(2) . .
O6 P2 Ba1 50.72(18) . .
Cd2 P2 Ba1 170.74(6) 4_566 .
Ba1 P2 Ba1 87.05(4) 2 .
O7 P2 Ba1 42.3(2) . 3_556
O8 P2 Ba1 139.33(19) . 3_556
O5 P2 Ba1 107.25(19) . 3_556
O6 P2 Ba1 70.40(18) . 3_556
Cd2 P2 Ba1 80.22(4) 4_566 3_556
Ba1 P2 Ba1 152.86(6) 2 3_556
Ba1 P2 Ba1 101.12(4) . 3_556
P1 O1 Cd1 139.7(3) . .
P1 O1 Ba1 102.8(2) . .
Cd1 O1 Ba1 101.97(16) . .
P1 O2 Ba1 141.4(3) . 2
P1 O2 Ba1 95.2(2) . .
Ba1 O2 Ba1 115.14(16) 2 .
P1 O3 Cd2 124.3(3) . 2
P1 O3 Cd2 132.2(3) . 4_666
Cd2 O3 Cd2 103.46(18) 2 4_666
P1 O4 Cd2 112.8(2) . 1_655
P1 O4 Cd1 142.8(3) . 2_655
Cd2 O4 Cd1 103.65(19) 1_655 2_655
P2 O5 Cd2 99.2(2) . 4_566
P2 O5 Ba1 100.4(2) . 2
Cd2 O5 Ba1 135.7(2) 4_566 2
P2 O5 Ba1 121.0(2) . 4_566
Cd2 O5 Ba1 96.03(15) 4_566 4_566
Ba1 O5 Ba1 106.98(15) 2 4_566
P2 O6 Ba1 103.5(2) . .
P2 O7 Cd1 141.2(3) . 1_455
P2 O7 Cd2 91.4(2) . 4_566
Cd1 O7 Cd2 91.03(17) 1_455 4_566
P2 O7 Ba1 116.5(3) . 3_556
Cd1 O7 Ba1 99.37(16) 1_455 3_556
Cd2 O7 Ba1 108.41(16) 4_566 3_556
P2 O8 Cd2 145.5(3) . .
P2 O8 Ba1 102.2(2) . .
Cd2 O8 Ba1 100.48(16) . .
P2 O8 Ba1 88.4(2) . 2
Cd2 O8 Ba1 109.84(17) . 2
Ba1 O8 Ba1 106.14(15) . 2

loop_
_geom_bond_atom_site_label_1
_geom_bond_atom_site_label_2
_geom_bond_distance
_geom_bond_site_symmetry_2
Ba1 O1 2.729(5) .
Ba1 O2 2.746(5) 2_545
Ba1 O5 2.785(5) 2_545
Ba1 O6 2.793(5) .
Ba1 O7 2.813(5) 3_556
Ba1 O8 2.858(5) .
Ba1 O5 2.882(5) 4_565
Ba1 O2 2.905(4) .
Ba1 O8 3.107(5) 2_545
Ba1 P1 3.4166(17) .
Ba1 P2 3.4187(17) 2_545
Ba1 P2 3.5083(18) .
Cd1 O4 2.256(4) 4_566
Cd1 O4 2.256(4) 2_645
Cd1 O1 2.264(4) 3_656
Cd1 O1 2.264(4) .
Cd1 O7 2.269(5) 3_556
Cd1 O7 2.269(5) 1_655
Cd1 Ba1 3.8908(6) 3_656
Cd2 O3 2.204(4) 2_545
Cd2 O4 2.208(4) 1_455
Cd2 O8 2.263(5) .
Cd2 O3 2.313(5) 4_465
Cd2 O5 2.423(5) 4_565
Cd2 O7 2.637(5) 4_565
Cd2 P2 3.0732(18) 4_565
P1 O4 1.532(5) .
P1 O3 1.537(5) .
P1 O1 1.537(4) .
P1 O2 1.554(5) .
P2 O7 1.516(5) .
P2 O8 1.519(5) .
P2 O5 1.543(4) .
P2 O6 1.568(5) .
P2 Cd2 3.0732(18) 4_566
P2 Ba1 3.4187(17) 2
P2 Ba1 3.7432(17) 3_556
O2 Ba1 2.746(5) 2
O3 Cd2 2.204(4) 2
O3 Cd2 2.313(5) 4_666
O4 Cd2 2.208(4) 1_655
O4 Cd1 2.256(4) 2_655
O5 Cd2 2.423(5) 4_566
O5 Ba1 2.785(5) 2
O5 Ba1 2.882(5) 4_566
O7 Cd1 2.269(5) 1_455
O7 Cd2 2.637(5) 4_566
O7 Ba1 2.813(5) 3_556
O8 Ba1 3.107(5) 2
